data_7159918
loop_
_publ_author_name
'Roy, Barnali'
'Kuila, Puspendu'
'Jha, Sangam'
'Sarkar, Debayan'

_publ_section_title
;
 BF<sub>3</sub>&#xb7;Et<sub>2</sub>O-assisted synthesis of sulfinylated
 spiro[5.5]trienones from biaryl ynones.
;
_journal_issue 21
_journal_name_full 'Organic &amp; biomolecular chemistry'
_journal_page_first 4292
_journal_page_last 4296
_journal_paper_doi 10.1039/d3ob02010j
_journal_volume 22
_journal_year 2024
_chemical_absolute_configuration unk
_chemical_formula_moiety 'C28 H18 Cl F O3 S'
_chemical_formula_sum 'C28 H18 Cl F O3 S'
_chemical_formula_weight 488.970
_space_group_crystal_system orthorhombic
_space_group_IT_number 29
_space_group_name_Hall 'P 2c -2ac'
_space_group_name_H-M_alt 'P c a 21'
_symmetry_Int_Tables_number 29
_audit_creation_date 2022-11-11
_audit_creation_method
;
Olex2 1.3
(compiled 2020.11.12 svn.r5f609507 for OlexSys, GUI svn.r6272)
;
_audit_update_record
;
2022-12-13 deposited with the CCDC.	2024-04-25 downloaded from the CCDC.
;
_cell_angle_alpha 90
_cell_angle_beta 90
_cell_angle_gamma 90
_cell_formula_units_Z 4
_cell_length_a 20.5567(2)
_cell_length_b 11.19093(14)
_cell_length_c 9.50595(12)
_cell_measurement_reflns_used 11577
_cell_measurement_temperature 100.00(10)
_cell_measurement_theta_max 68.1620
_cell_measurement_theta_min 3.9350
_cell_volume 2186.83(4)
_computing_cell_refinement 'CrysAlisPro 1.171.42.58a (Rigaku OD, 2022)'
_computing_data_collection 'CrysAlisPro 1.171.42.58a (Rigaku OD, 2022)'
_computing_data_reduction 'CrysAlisPro 1.171.42.58a (Rigaku OD, 2022)'
_computing_molecular_graphics 'Olex2 1.3 (Dolomanov et al., 2009)'
_computing_publication_material 'Olex2 1.3 (Dolomanov et al., 2009)'
_computing_structure_refinement 'olex2.refine 1.3 (Bourhis et al., 2015)'
_diffrn_ambient_environment N~2~
_diffrn_ambient_temperature 100.00(10)
_diffrn_detector 'Hybrid Pixel Array Detector'
_diffrn_detector_area_resol_mean 10.0000
_diffrn_detector_type HyPix3000
_diffrn_measured_fraction_theta_full 0.9967
_diffrn_measured_fraction_theta_max 0.9907
_diffrn_measurement_details
;
List of Runs (angles in degrees, time in seconds):

  # Type    Start    End  Width  t~exp~   \w     \q     \k     \f   Frames
#--------------------------------------------------------------------------
  1  \w    -48.00  26.00   0.50    0.20    --  -41.33  43.00 -90.00  148
  2  \w    -47.00 -15.00   0.50    0.40    --  -82.50  42.00-150.00   64
  3  \w    -48.00  26.00   0.50    0.20    --  -41.33  43.00   0.00  148
  4  \w    -24.00  35.00   0.50    0.20    --  -41.33  10.00 146.00  118
  5  \w     18.00 109.00   0.50    0.20    --   41.33  65.00 120.00  182
  6  \w     56.00 173.00   0.50    0.40    --   96.67  10.00 146.00  234
  7  \w      1.00 118.00   0.50    0.20    --   41.33  10.00 146.00  234
  8  \w     30.00 109.00   0.50    0.40    --   96.67-117.00  90.00  158
  9  \w     34.00  93.00   0.50    0.20    --   41.33-126.00 145.00  118
 10  \w     48.00 110.00   0.50    0.20    --   41.33-152.00  73.00  124
 11  \w     30.00 109.00   0.50    0.40    --   96.67-117.00  60.00  158
 12  \w     45.00 128.00   0.50    0.40    --   96.67-146.00 -21.00  166
 13  \w     32.00 110.00   0.50    0.40    --   96.67-122.00-126.00  156
 14  \w    -35.00  24.00   0.50    0.20    --   41.33 -10.00 -27.00  118
 15  \w    -34.00  24.00   0.50    0.20    --   41.33 -11.00-150.00  116
 16  \w     29.00  68.00   0.50    0.40    --   96.67 -59.00-150.00   78
 17  \w     30.00  57.00   0.50    0.40    --   96.67 -50.00   0.00   54
 18  \w     30.00  57.00   0.50    0.40    --   96.67 -50.00  30.00   54
 19  \w     29.00  68.00   0.50    0.40    --   96.67 -59.00  60.00   78
 20  \w     99.00 164.00   0.50    0.40    --   96.67 117.00-180.00  130
 21  \w     94.00 163.00   0.50    0.40    --   96.67 126.00-137.00  138
 22  \w     76.00 165.00   0.50    0.40    --   96.67 152.00 115.00  178
 23  \w   -110.00 -14.00   0.50    0.20    --  -41.33 -77.00-120.00  192
 24  \w   -110.00 -14.00   0.50    0.20    --  -41.33 -77.00 -90.00  192
 25  \w   -109.00 -18.00   0.50    0.20    --  -41.33 -65.00 -30.00  182
 26  \w   -109.00 -18.00   0.50    0.20    --  -41.33 -65.00-180.00  182
 27  \w    -87.00 -12.00   0.50    0.20    --  -41.33 126.00-137.00  150
 28  \w    -88.00 -16.00   0.50    0.40    --  -82.50 126.00-137.00  144
 29  \w   -118.00  -4.00   0.50    0.20    --  -41.33 -10.00 -27.00  228
 30  \w   -159.00 -45.00   0.50    0.40    --  -82.50 -10.00 -27.00  228
 31  \w   -110.00 -58.00   0.50    0.20    --  -41.33-146.00 -21.00  104
 32  \w   -109.00 -54.00   0.50    0.20    --  -41.33-152.00  73.00  110
;
_diffrn_measurement_device 'four-circle diffractometer'
_diffrn_measurement_device_type 'XtaLAB Synergy, Dualflex, HyPix3000'
_diffrn_measurement_method '\w scans'
_diffrn_orient_matrix_type 'CrysAlisPro convention (1999,Acta A55,543-557)'
_diffrn_orient_matrix_UB_11 -0.0049496000
_diffrn_orient_matrix_UB_12 0.1370630000
_diffrn_orient_matrix_UB_13 -0.0119022000
_diffrn_orient_matrix_UB_21 -0.0083555000
_diffrn_orient_matrix_UB_22 0.0090352000
_diffrn_orient_matrix_UB_23 0.1606203000
_diffrn_orient_matrix_UB_31 0.0743084000
_diffrn_orient_matrix_UB_32 0.0101940000
_diffrn_orient_matrix_UB_33 0.0172080000
_diffrn_radiation_monochromator mirror
_diffrn_radiation_probe x-ray
_diffrn_radiation_type 'Cu K\a'
_diffrn_radiation_wavelength 1.54184
_diffrn_reflns_av_R_equivalents 0.0598
_diffrn_reflns_av_unetI/netI 0.0381
_diffrn_reflns_Laue_measured_fraction_full 0.9967
_diffrn_reflns_Laue_measured_fraction_max 0.9907
_diffrn_reflns_limit_h_max 24
_diffrn_reflns_limit_h_min -16
_diffrn_reflns_limit_k_max 13
_diffrn_reflns_limit_k_min -13
_diffrn_reflns_limit_l_max 11
_diffrn_reflns_limit_l_min -11
_diffrn_reflns_number 16231
_diffrn_reflns_point_group_measured_fraction_full 0.8901
_diffrn_reflns_point_group_measured_fraction_max 0.8829
_diffrn_reflns_theta_full 67.6840
_diffrn_reflns_theta_max 68.30
_diffrn_reflns_theta_min 3.95
_diffrn_source 'micro-focus sealed X-ray tube'
_diffrn_source_type 'PhotonJet (Cu) X-ray Source'
_exptl_absorpt_coefficient_mu 2.771
_exptl_absorpt_correction_T_max 1.00000
_exptl_absorpt_correction_T_min 0.62515
_exptl_absorpt_correction_type multi-scan
_exptl_absorpt_process_details
;
CrysAlisPro 1.171.42.58a (Rigaku Oxford Diffraction, 2022)
Empirical absorption correction using spherical harmonics,
implemented in SCALE3 ABSPACK scaling algorithm.
;
_exptl_crystal_density_diffrn 1.485
_exptl_crystal_F_000 1013.889
_refine_diff_density_max 0.4402
_refine_diff_density_min -0.3777
_refine_diff_density_rms 0.0587
_refine_ls_abs_structure_details 'Flack, H. D. (1983). Acta Cryst. A39, 876-881.'
_refine_ls_abs_structure_Flack -0.038(15)
_refine_ls_d_res_high 0.8297
_refine_ls_d_res_low 11.1909
_refine_ls_extinction_coef 0.0005(2)
_refine_ls_extinction_expression Fc^*^=kFc[1+0.001xFc^2^\l^3^/sin(2\q)]^-1/4^
_refine_ls_goodness_of_fit_ref 1.0452
_refine_ls_hydrogen_treatment constr
_refine_ls_matrix_type full
_refine_ls_number_constraints 34
_refine_ls_number_parameters 309
_refine_ls_number_reflns 3551
_refine_ls_number_restraints 1
_refine_ls_restrained_S_all 1.0452
_refine_ls_R_factor_all 0.0447
_refine_ls_R_factor_gt 0.0435
_refine_ls_shift/su_max 0.0008
_refine_ls_shift/su_mean 0.0000
_refine_ls_structure_factor_coef Fsqd
_refine_ls_weighting_details 'w=1/[\s^2^(Fo^2^)+(0.0940P)^2^+0.6492P] where P=(Fo^2^+2Fc^2^)/3'
_refine_ls_weighting_scheme calc
_refine_ls_wR_factor_gt 0.1241
_refine_ls_wR_factor_ref 0.1261
_reflns_Friedel_coverage 0.760
_reflns_limit_h_max 24
_reflns_limit_h_min -24
_reflns_limit_k_max 13
_reflns_limit_k_min -13
_reflns_limit_l_max 11
_reflns_limit_l_min -11
_reflns_number_gt 3441
_reflns_number_total 3551
_reflns_threshold_expression I>=2u(I)
_cod_data_source_file d3ob02010j2.cif
_cod_data_source_block SJ-B_auto
_cod_depositor_comments 'Adding full bibliography for 7159918--7159919.cif.'
_cod_original_sg_symbol_Hall ' P 2c -2ac'
_cod_database_code 7159918
_chemical_oxdiff_formula 'C H O S F Cl'
_chemical_oxdiff_usercomment '100 K'
_reflns_odcompleteness_completeness 90.04
_reflns_odcompleteness_iscentric 1
_reflns_odcompleteness_theta 66.97
_olex2_refinement_description
;
1. Fixed Uiso
 At 1.2 times of:
  All C(H) groups
 At 1.5 times of:
  All C(H,H,H) groups
2.a Aromatic/amide H refined with riding coordinates:
 C19(H19), C32(H32), C4(H4), C15(H15), C34(H34), C33(H33), C11(H11), C22(H22),
 C6(H6), C30(H30), C20(H20), C12(H12), C31(H31), C23(H23), C3(H3)
2.b Idealised Me refined as rotating group:
 C24(H24a,H24b,H24c)
;
_olex2_submission_special_instructions 'No special instructions were received'
_oxdiff_exptl_absorpt_empirical_details
;
Empirical correction (ABSPACK) includes:
- Absorption correction using spherical harmonics
- Frame scaling
;
_oxdiff_exptl_absorpt_empirical_full_max 1.649
_oxdiff_exptl_absorpt_empirical_full_min 0.691

loop_
_space_group_symop_id
_space_group_symop_operation_xyz
1 x,y,z
2 -x,-y,z+1/2
3 -x+1/2,y,z+1/2
4 x+1/2,-y,z

loop_
_atom_site_label
_atom_site_type_symbol
_atom_site_fract_x
_atom_site_fract_y
_atom_site_fract_z
_atom_site_U_iso_or_equiv
_atom_site_adp_type
_atom_site_occupancy
_atom_site_refinement_flags_posn
S25 S -0.23397(3) -0.32065(6) -0.53962(9) 0.0201(2) Uani 1.000000 .
Cl16 Cl 0.01837(4) -0.27241(7) -1.00820(9) 0.0283(2) Uani 1.000000 .
F27 F -0.30251(9) 0.17979(16) -1.0734(2) 0.0280(5) Uani 1.000000 .
O17 O 0.08416(11) -0.1251(2) -0.7956(3) 0.0376(6) Uani 1.000000 .
O26 O -0.28809(11) -0.2767(2) -0.4477(2) 0.0245(5) Uani 1.000000 .
C8 C -0.25902(15) -0.1268(2) -0.7309(3) 0.0193(6) Uani 1.000000 .
O28 O -0.31696(10) -0.1431(2) -0.7130(3) 0.0259(5) Uani 1.000000 .
C19 C -0.06999(15) -0.2085(3) -0.4620(3) 0.0236(7) Uani 1.000000 .
H19 H -0.09065(15) -0.1435(3) -0.4159(3) 0.0283(8) Uiso 1.000000 R
C32 C -0.32185(17) -0.5976(3) -0.8351(4) 0.0304(8) Uani 1.000000 .
H32 H -0.33989(17) -0.6576(3) -0.8941(4) 0.0364(9) Uiso 1.000000 R
C10 C -0.14489(15) -0.1816(3) -0.6677(3) 0.0186(6) Uani 1.000000 .
C4 C -0.19267(15) 0.1351(3) -1.0245(4) 0.0242(7) Uani 1.000000 .
H4 H -0.17886(15) 0.1914(3) -1.0931(4) 0.0291(8) Uiso 1.000000 R
C13 C 0.02566(15) -0.1074(3) -0.7969(4) 0.0257(7) Uani 1.000000 .
C5 C -0.25792(16) 0.1163(3) -0.9985(4) 0.0237(7) Uani 1.000000 .
C18 C -0.09399(15) -0.2504(3) -0.5899(4) 0.0205(6) Uani 1.000000 .
C15 C -0.08292(15) -0.1653(3) -0.8857(3) 0.0218(7) Uani 1.000000 .
H15 H -0.10849(15) -0.2068(3) -0.9531(3) 0.0262(8) Uiso 1.000000 R
C2 C -0.16815(15) -0.0147(3) -0.8486(3) 0.0211(6) Uani 1.000000 .
C29 C -0.26971(14) -0.4217(3) -0.6659(3) 0.0213(7) Uani 1.000000 .
C7 C -0.23449(14) -0.0325(3) -0.8268(3) 0.0219(7) Uani 1.000000 .
C34 C -0.23127(15) -0.5178(3) -0.7074(4) 0.0274(7) Uani 1.000000 .
H34 H -0.18727(15) -0.5232(3) -0.6775(4) 0.0329(9) Uiso 1.000000 R
C33 C -0.25762(19) -0.6052(3) -0.7923(5) 0.0330(8) Uani 1.000000 .
H33 H -0.23160(19) -0.6708(3) -0.8216(5) 0.0396(10) Uiso 1.000000 R
C11 C -0.07017(15) -0.0088(3) -0.6970(4) 0.0236(7) Uani 1.000000 .
H11 H -0.08768(15) 0.0511(3) -0.6371(4) 0.0283(8) Uiso 1.000000 R
C22 C -0.01094(16) -0.4024(3) -0.5897(4) 0.0287(8) Uani 1.000000 .
H22 H 0.00820(16) -0.4703(3) -0.6332(4) 0.0345(9) Uiso 1.000000 R
C6 C -0.28018(15) 0.0359(3) -0.9019(4) 0.0230(7) Uani 1.000000 .
H6 H -0.32549(15) 0.0264(3) -0.8857(4) 0.0276(8) Uiso 1.000000 R
C14 C -0.01867(15) -0.1746(3) -0.8910(4) 0.0216(7) Uani 1.000000 .
C30 C -0.33373(15) -0.4133(3) -0.7052(4) 0.0235(7) Uani 1.000000 .
H30 H -0.35973(15) -0.3482(3) -0.6743(4) 0.0282(8) Uiso 1.000000 R
C20 C -0.01597(16) -0.2620(3) -0.4026(4) 0.0293(8) Uani 1.000000 .
H20 H 0.00006(16) -0.2327(3) -0.3154(4) 0.0351(9) Uiso 1.000000 R
C12 C -0.00589(16) -0.0169(3) -0.7086(4) 0.0251(7) Uani 1.000000 .
H12 H 0.02055(16) 0.0379(3) -0.6580(4) 0.0301(8) Uiso 1.000000 R
C31 C -0.35995(17) -0.5015(3) -0.7910(4) 0.0276(7) Uani 1.000000 .
H31 H -0.40411(17) -0.4963(3) -0.8198(4) 0.0331(9) Uiso 1.000000 R
C1 C -0.11679(14) -0.0900(3) -0.7742(3) 0.0214(7) Uani 1.000000 .
C9 C -0.20873(14) -0.2000(3) -0.6558(3) 0.0201(7) Uani 1.000000 .
C21 C 0.01581(14) -0.3581(3) -0.4669(4) 0.0280(8) Uani 1.000000 .
C23 C -0.06505(16) -0.3499(3) -0.6508(4) 0.0242(7) Uani 1.000000 .
H23 H -0.08252(16) -0.3823(3) -0.7352(4) 0.0291(8) Uiso 1.000000 R
C3 C -0.14775(15) 0.0694(3) -0.9474(3) 0.0244(7) Uani 1.000000 .
H3 H -0.10256(15) 0.0820(3) -0.9622(3) 0.0293(8) Uiso 1.000000 R
C24 C 0.07857(17) -0.4079(4) -0.4071(5) 0.0425(10) Uani 1.000000 .
H24a H 0.0800(7) -0.4945(6) -0.423(3) 0.0637(15) Uiso 1.000000 GR
H24b H 0.11569(17) -0.370(2) -0.454(2) 0.0637(15) Uiso 1.000000 GR
H24c H 0.0805(7) -0.391(2) -0.3059(8) 0.0637(15) Uiso 1.000000 GR

loop_
_atom_site_aniso_label
_atom_site_aniso_U_11
_atom_site_aniso_U_22
_atom_site_aniso_U_33
_atom_site_aniso_U_12
_atom_site_aniso_U_13
_atom_site_aniso_U_23
S25 0.0152(3) 0.0214(4) 0.0238(4) 0.0001(2) 0.0003(3) -0.0009(3)
Cl16 0.0227(4) 0.0306(4) 0.0318(4) 0.0056(3) 0.0051(3) -0.0027(3)
F27 0.0253(9) 0.0266(10) 0.0322(12) 0.0059(8) -0.0044(8) 0.0043(8)
O17 0.0142(11) 0.0437(14) 0.0548(17) -0.0005(10) 0.0003(11) -0.0059(14)
O26 0.0216(11) 0.0298(12) 0.0221(12) 0.0020(9) 0.0037(9) -0.0054(10)
C8 0.0187(16) 0.0179(14) 0.0212(15) 0.0035(11) -0.0033(13) -0.0057(13)
O28 0.0144(10) 0.0271(11) 0.0363(13) 0.0001(9) -0.0015(10) 0.0019(11)
C19 0.0205(15) 0.0233(15) 0.0269(17) 0.0008(13) -0.0016(13) 0.0010(14)
C32 0.0302(18) 0.0294(17) 0.0315(18) -0.0073(14) 0.0034(15) -0.0094(16)
C10 0.0194(14) 0.0176(14) 0.0189(16) 0.0010(12) -0.0008(13) -0.0038(11)
C4 0.0247(15) 0.0238(15) 0.0242(17) 0.0014(12) 0.0015(14) -0.0012(14)
C13 0.0143(15) 0.0289(16) 0.0339(18) -0.0034(13) 0.0001(14) 0.0025(15)
C5 0.0243(16) 0.0192(14) 0.0276(17) 0.0044(12) -0.0046(14) -0.0029(14)
C18 0.0148(14) 0.0224(14) 0.0242(16) -0.0016(11) 0.0030(12) 0.0010(13)
C15 0.0192(15) 0.0223(15) 0.0240(17) 0.0005(12) 0.0004(13) -0.0013(13)
C2 0.0173(14) 0.0209(14) 0.0251(15) 0.0022(12) -0.0026(12) -0.0023(13)
C29 0.0201(15) 0.0170(14) 0.0268(17) -0.0045(11) 0.0023(12) 0.0017(14)
C7 0.0183(16) 0.0231(15) 0.0242(18) 0.0014(12) -0.0016(12) -0.0033(14)
C34 0.0199(15) 0.0262(16) 0.0361(19) 0.0003(12) 0.0027(14) -0.0047(16)
C33 0.0285(19) 0.0250(15) 0.045(2) -0.0003(16) 0.0054(17) -0.0086(17)
C11 0.0236(15) 0.0204(14) 0.0267(16) -0.0040(12) 0.0004(14) -0.0011(14)
C22 0.0224(16) 0.0308(17) 0.0329(19) 0.0078(14) 0.0078(14) 0.0040(15)
C6 0.0157(13) 0.0237(15) 0.0298(17) 0.0012(13) -0.0004(13) -0.0041(14)
C14 0.0203(15) 0.0217(15) 0.0226(16) 0.0023(11) 0.0056(13) 0.0034(13)
C30 0.0223(15) 0.0213(14) 0.0270(16) -0.0033(12) 0.0029(14) 0.0013(13)
C20 0.0241(17) 0.0326(18) 0.0311(19) -0.0058(14) -0.0062(15) 0.0035(16)
C12 0.0206(15) 0.0236(16) 0.0312(17) -0.0060(13) -0.0047(15) 0.0028(15)
C31 0.0219(16) 0.0303(17) 0.0304(17) -0.0037(13) -0.0008(14) 0.0011(15)
C1 0.0125(14) 0.0230(14) 0.0286(17) 0.0005(12) 0.0001(12) -0.0012(14)
C9 0.0188(15) 0.0178(13) 0.0238(17) -0.0004(12) -0.0017(13) -0.0029(13)
C21 0.0156(15) 0.0282(16) 0.040(2) -0.0016(13) -0.0001(15) 0.0114(16)
C23 0.0237(16) 0.0211(15) 0.0278(17) 0.0006(13) 0.0003(13) 0.0001(14)
C3 0.0185(14) 0.0259(15) 0.0289(17) -0.0009(12) 0.0015(13) -0.0005(14)
C24 0.0227(17) 0.043(2) 0.062(3) 0.0008(16) -0.0053(19) 0.026(2)

loop_
_atom_type_symbol
_atom_type_scat_dispersion_real
_atom_type_scat_dispersion_imag
_atom_type_scat_Cromer_Mann_a1
_atom_type_scat_Cromer_Mann_a2
_atom_type_scat_Cromer_Mann_a3
_atom_type_scat_Cromer_Mann_a4
_atom_type_scat_Cromer_Mann_b1
_atom_type_scat_Cromer_Mann_b2
_atom_type_scat_Cromer_Mann_b3
_atom_type_scat_Cromer_Mann_b4
_atom_type_scat_Cromer_Mann_c
_atom_type_scat_source
_atom_type_scat_dispersion_source
C 0.01920 0.00962 2.31000 1.02000 1.58860 0.86500 20.84390 10.20750 0.56870 51.65120 0.215599998832 'International Tables Volume C Table 6.1.1.4 (pp. 500-502)' 'Henke, Gullikson and Davis, At. Data and Nucl. Data Tables, 1993, 54, 2'
Cl 0.36843 0.69943 11.46040 7.19640 6.25560 1.64550 0.01040 1.16620 18.51940 47.77840 -9.55739974976 'International Tables Volume C Table 6.1.1.4 (pp. 500-502)' 'Henke, Gullikson and Davis, At. Data and Nucl. Data Tables, 1993, 54, 2'
H 0.00000 0.00000 0.49300 0.32291 0.14019 0.04081 10.51090 26.12570 3.14236 57.79970 0.0030380000826 'International Tables Volume C Table 6.1.1.4 (pp. 500-502)' 'Henke, Gullikson and Davis, At. Data and Nucl. Data Tables, 1993, 54, 2'
F 0.07537 0.05506 3.53920 2.64120 1.51700 1.02430 10.28250 4.29440 0.26150 26.14760 0.277599990368 'International Tables Volume C Table 6.1.1.4 (pp. 500-502)' 'Henke, Gullikson and Davis, At. Data and Nucl. Data Tables, 1993, 54, 2'
O 0.05239 0.03377 3.04850 2.28680 1.54630 0.86700 13.27710 5.70110 0.32390 32.90890 0.250800013542 'International Tables Volume C Table 6.1.1.4 (pp. 500-502)' 'Henke, Gullikson and Davis, At. Data and Nucl. Data Tables, 1993, 54, 2'
S 0.33537 0.55136 6.90530 5.20340 1.43790 1.58630 1.46790 22.21510 0.25360 56.17200 0.866900026798 'International Tables Volume C Table 6.1.1.4 (pp. 500-502)' 'Henke, Gullikson and Davis, At. Data and Nucl. Data Tables, 1993, 54, 2'

loop_
_geom_angle_atom_site_label_1
_geom_angle_atom_site_label_2
_geom_angle_atom_site_label_3
_geom_angle
_geom_angle_site_symmetry_1
_geom_angle_site_symmetry_3
_geom_angle_publ_flag
C29 S25 O26 106.94(13) . . ?
C9 S25 O26 108.81(14) . . ?
C9 S25 C29 100.22(15) . . ?
C7 C8 O28 121.7(3) . . ?
C9 C8 O28 121.7(3) . . ?
C9 C8 C7 116.5(3) . . ?
C18 C19 H19 120.16(18) . . ?
C20 C19 H19 120.2(2) . . ?
C20 C19 C18 119.7(3) . . ?
C33 C32 H32 120.2(2) . . ?
C31 C32 H32 120.2(2) . . ?
C31 C32 C33 119.6(3) . . ?
C1 C10 C18 113.7(3) . . ?
C9 C10 C18 124.5(3) . . ?
C9 C10 C1 121.6(3) . . ?
C5 C4 H4 121.0(2) . . ?
C3 C4 H4 120.95(19) . . ?
C3 C4 C5 118.1(3) . . ?
C14 C13 O17 122.0(3) . . ?
C12 C13 O17 122.9(3) . . ?
C12 C13 C14 115.1(3) . . ?
C4 C5 F27 118.8(3) . . ?
C6 C5 F27 118.1(3) . . ?
C6 C5 C4 123.2(3) . . ?
C10 C18 C19 120.4(3) . . ?
C23 C18 C19 118.8(3) . . ?
C23 C18 C10 120.4(3) . . ?
C14 C15 H15 119.2(2) . . ?
C1 C15 H15 119.15(16) . . ?
C1 C15 C14 121.7(3) . . ?
C1 C2 C7 122.0(3) . . ?
C3 C2 C7 119.4(3) . . ?
C3 C2 C1 118.5(3) . . ?
C34 C29 S25 116.2(2) . . ?
C30 C29 S25 121.9(2) . . ?
C30 C29 C34 121.4(3) . . ?
C2 C7 C8 121.7(3) . . ?
C6 C7 C8 118.2(3) . . ?
C6 C7 C2 120.0(3) . . ?
H34 C34 C29 120.30(18) . . ?
C33 C34 C29 119.4(3) . . ?
C33 C34 H34 120.3(2) . . ?
C34 C33 C32 120.3(3) . . ?
H33 C33 C32 119.9(2) . . ?
H33 C33 C34 119.9(2) . . ?
C12 C11 H11 118.3(2) . . ?
C1 C11 H11 118.35(17) . . ?
C1 C11 C12 123.3(3) . . ?
C21 C22 H22 119.28(19) . . ?
C23 C22 H22 119.3(2) . . ?
C23 C22 C21 121.4(3) . . ?
C7 C6 C5 118.5(3) . . ?
H6 C6 C5 120.77(18) . . ?
H6 C6 C7 120.77(18) . . ?
C13 C14 Cl16 115.9(2) . . ?
C15 C14 Cl16 120.7(3) . . ?
C15 C14 C13 123.4(3) . . ?
H30 C30 C29 120.54(19) . . ?
C31 C30 C29 118.9(3) . . ?
C31 C30 H30 120.54(19) . . ?
H20 C20 C19 119.0(2) . . ?
C21 C20 C19 122.0(3) . . ?
C21 C20 H20 119.0(2) . . ?
C11 C12 C13 122.3(3) . . ?
H12 C12 C13 118.85(17) . . ?
H12 C12 C11 118.8(2) . . ?
C30 C31 C32 120.4(3) . . ?
H31 C31 C32 119.8(2) . . ?
H31 C31 C30 119.78(19) . . ?
C15 C1 C10 104.9(2) . . ?
C2 C1 C10 114.2(2) . . ?
C2 C1 C15 107.5(3) . . ?
C11 C1 C10 108.4(3) . . ?
C11 C1 C15 112.4(3) . . ?
C11 C1 C2 109.4(3) . . ?
C8 C9 S25 119.8(2) . . ?
C10 C9 S25 116.5(2) . . ?
C10 C9 C8 123.6(3) . . ?
C20 C21 C22 117.3(3) . . ?
C24 C21 C22 121.6(3) . . ?
C24 C21 C20 121.1(3) . . ?
C22 C23 C18 120.6(3) . . ?
H23 C23 C18 119.7(2) . . ?
H23 C23 C22 119.7(2) . . ?
C2 C3 C4 120.8(3) . . ?
H3 C3 C4 119.58(19) . . ?
H3 C3 C2 119.58(17) . . ?
H24a C24 C21 109.5 . . ?
H24b C24 C21 109.5 . . ?
H24b C24 H24a 109.5 . . ?
H24c C24 C21 109.5 . . ?
H24c C24 H24a 109.5 . . ?
H24c C24 H24b 109.5 . . ?

loop_
_geom_bond_atom_site_label_1
_geom_bond_atom_site_label_2
_geom_bond_distance
_geom_bond_site_symmetry_2
_geom_bond_publ_flag
S25 O26 1.498(2) . ?
S25 C29 1.805(3) . ?
S25 C9 1.820(3) . ?
Cl16 C14 1.738(3) . ?
F27 C5 1.361(4) . ?
O17 C13 1.219(4) . ?
C8 O28 1.217(4) . ?
C8 C7 1.482(4) . ?
C8 C9 1.500(4) . ?
C19 H19 0.9500 . ?
C19 C18 1.393(5) . ?
C19 C20 1.382(5) . ?
C32 H32 0.9500 . ?
C32 C33 1.384(5) . ?
C32 C31 1.396(5) . ?
C10 C18 1.495(4) . ?
C10 C1 1.552(4) . ?
C10 C9 1.333(4) . ?
C4 H4 0.9500 . ?
C4 C5 1.380(5) . ?
C4 C3 1.389(5) . ?
C13 C14 1.482(5) . ?
C13 C12 1.467(5) . ?
C5 C6 1.365(5) . ?
C18 C23 1.390(5) . ?
C15 H15 0.9500 . ?
C15 C14 1.326(5) . ?
C15 C1 1.523(4) . ?
C2 C7 1.394(4) . ?
C2 C1 1.524(4) . ?
C2 C3 1.394(4) . ?
C29 C34 1.392(4) . ?
C29 C30 1.371(4) . ?
C7 C6 1.406(4) . ?
C34 H34 0.9500 . ?
C34 C33 1.378(5) . ?
C33 H33 0.9500 . ?
C11 H11 0.9500 . ?
C11 C12 1.329(5) . ?
C11 C1 1.511(4) . ?
C22 H22 0.9500 . ?
C22 C21 1.382(5) . ?
C22 C23 1.386(5) . ?
C6 H6 0.9500 . ?
C30 H30 0.9500 . ?
C30 C31 1.389(5) . ?
C20 H20 0.9500 . ?
C20 C21 1.399(5) . ?
C12 H12 0.9500 . ?
C31 H31 0.9500 . ?
C21 C24 1.516(5) . ?
C23 H23 0.9500 . ?
C3 H3 0.9500 . ?
C24 H24a 0.9800 . ?
C24 H24b 0.9800 . ?
C24 H24c 0.9800 . ?
